data_7714520
loop_
_publ_author_name
'Morozkov, Gleb V.'
'Abel, Anton S.'
'Lyssenko, Konstantin A.'
'Roznyatovsky, Vitaly A.'
'Averin, Alexei D.'
'Beletskaya, Irina P.'
'Bessmertnykh-Lemeune, Alla'

_publ_section_title
;
 Ruthenium(II) complexes with phosphonate-substituted phenanthroline
 ligands as reusable photoredox catalysts.
;
_journal_issue 2
_journal_name_full 'Dalton transactions (Cambridge, England : 2003)'
_journal_page_first 535
_journal_page_last 551
_journal_paper_doi 10.1039/d3dt02936k
_journal_volume 53
_journal_year 2024
_chemical_formula_moiety 'C32 H24 Cl N6 O6 P2 Ru, 4.5 (H2 O), Cl, (H3 O)'
_chemical_formula_sum 'C32 H36 Cl N6 O11.5 P2 Ru'
_chemical_formula_weight 887.13
_space_group_crystal_system monoclinic
_space_group_IT_number 14
_space_group_name_Hall '-P 2yn'
_space_group_name_H-M_alt 'P 1 21/n 1'
_atom_sites_solution_hydrogens mixed
_atom_sites_solution_primary dual
_atom_sites_solution_secondary difmap
_audit_creation_method SHELXL-2018/3
_audit_update_record
;
2023-10-26 deposited with the CCDC.	2023-11-21 downloaded from the CCDC.
;
_cell_angle_alpha 90
_cell_angle_beta 104.493(4)
_cell_angle_gamma 90
_cell_formula_units_Z 4
_cell_length_a 14.6262(19)
_cell_length_b 14.7930(18)
_cell_length_c 17.000(2)
_cell_measurement_reflns_used 6021
_cell_measurement_temperature 100(2)
_cell_measurement_theta_max 29.22
_cell_measurement_theta_min 2.22
_cell_volume 3561.2(8)
_computing_cell_refinement
;
SAINT (Bruker, 2019)
;
_computing_data_collection
;
APEX3 (Bruker, 2019)
;
_computing_data_reduction
;
SAINT (Bruker, 2019), PLATON (Spek, 2020)
;
_computing_molecular_graphics
;
Mercury (Macrae <i>et al.</i>, 2020)
;
_computing_structure_refinement
;
SHELXL2014 (Sheldrick, 2015b)
;
_computing_structure_solution
;
SHELXT2014 (Sheldrick, 2015a)
;
_diffrn_ambient_temperature 100(2)
_diffrn_detector_area_resol_mean 7.31
_diffrn_measured_fraction_theta_full 1.000
_diffrn_measured_fraction_theta_max 1.000
_diffrn_measurement_device_type 'Bruker D8 Quest with Photon III detector'
_diffrn_measurement_method '\f and \w shutterless scans'
_diffrn_radiation_type MoK\a
_diffrn_radiation_wavelength 0.71073
_diffrn_reflns_av_R_equivalents 0.1221
_diffrn_reflns_av_unetI/netI 0.0941
_diffrn_reflns_Laue_measured_fraction_full 1.000
_diffrn_reflns_Laue_measured_fraction_max 1.000
_diffrn_reflns_limit_h_max 19
_diffrn_reflns_limit_h_min -19
_diffrn_reflns_limit_k_max 20
_diffrn_reflns_limit_k_min -20
_diffrn_reflns_limit_l_max 23
_diffrn_reflns_limit_l_min -23
_diffrn_reflns_number 51030
_diffrn_reflns_point_group_measured_fraction_full 1.000
_diffrn_reflns_point_group_measured_fraction_max 1.000
_diffrn_reflns_theta_full 25.242
_diffrn_reflns_theta_max 28.999
_diffrn_reflns_theta_min 1.851
_diffrn_source 'micro-focus sealed X-ray tube'
_exptl_absorpt_coefficient_mu 0.676
_exptl_absorpt_correction_T_max 0.7568
_exptl_absorpt_correction_T_min 0.6083
_exptl_absorpt_correction_type multi-scan
_exptl_absorpt_process_details
;
 SADABS 2016/2: Krause, L., Herbst-Irmer, R., Sheldrick G.M. & Stalke D.,
 J. Appl. Cryst. 48 (2015) 3-10
;
_exptl_crystal_colour red
_exptl_crystal_density_diffrn 1.655
_exptl_crystal_description plate
_exptl_crystal_F_000 1812
_exptl_crystal_size_max 0.380
_exptl_crystal_size_mid 0.310
_exptl_crystal_size_min 0.152
_refine_diff_density_max 0.648
_refine_diff_density_min -1.103
_refine_diff_density_rms 0.126
_refine_ls_extinction_method none
_refine_ls_goodness_of_fit_ref 1.098
_refine_ls_hydrogen_treatment constr
_refine_ls_matrix_type full
_refine_ls_number_parameters 522
_refine_ls_number_reflns 9473
_refine_ls_number_restraints 0
_refine_ls_restrained_S_all 1.098
_refine_ls_R_factor_all 0.0840
_refine_ls_R_factor_gt 0.0600
_refine_ls_shift/su_max 0.001
_refine_ls_shift/su_mean 0.000
_refine_ls_structure_factor_coef Fsqd
_refine_ls_weighting_details 'w=1/[\s^2^(Fo^2^)+(0.0576P)^2^+0.7489P] where P=(Fo^2^+2Fc^2^)/3'
_refine_ls_weighting_scheme calc
_refine_ls_wR_factor_gt 0.1442
_refine_ls_wR_factor_ref 0.1627
_reflns_Friedel_coverage 0.000
_reflns_number_gt 6766
_reflns_number_total 9473
_reflns_threshold_expression 'I > 2\s(I)'
_cod_data_source_file d3dt02936k2.cif
_cod_data_source_block 2
_cod_depositor_comments 'Adding full bibliography for 7714520.cif.'
_cod_original_sg_symbol_H-M 'P 21/n'
_cod_original_formula_sum 'C32 H36 Cl N6 O11.50 P2 Ru'
_cod_database_code 7714520
_shelx_shelxl_version_number 2018/3
_shelx_space_group_comment
;
The symmetry employed for this shelxl refinement is uniquely defined
by the following loop, which should always be used as a source of
symmetry information in preference to the above space-group names.
They are only intended as comments.
;
_shelx_estimated_absorpt_t_min 0.783
_shelx_estimated_absorpt_t_max 0.904

loop_
_space_group_symop_operation_xyz
'x, y, z'
'-x+1/2, y+1/2, -z+1/2'
'-x, -y, -z'
'x-1/2, -y-1/2, z-1/2'

loop_
_atom_site_label
_atom_site_type_symbol
_atom_site_fract_x
_atom_site_fract_y
_atom_site_fract_z
_atom_site_U_iso_or_equiv
_atom_site_adp_type
_atom_site_occupancy
_atom_site_site_symmetry_order
_atom_site_calc_flag
_atom_site_refinement_flags_posn
_atom_site_refinement_flags_adp
_atom_site_refinement_flags_occupancy
_atom_site_disorder_assembly
_atom_site_disorder_group
Ru1 Ru 0.11378(2) 0.58512(2) 0.75764(2) 0.02060(10) Uani 1 1 d . . . . .
N1 N 0.0612(2) 0.6995(2) 0.69543(19) 0.0210(6) Uani 1 1 d . . . . .
N2 N 0.0901(2) 0.6638(2) 0.8494(2) 0.0231(7) Uani 1 1 d . . . . .
N3 N 0.1448(2) 0.5189(2) 0.6615(2) 0.0224(7) Uani 1 1 d . . . . .
N4 N 0.2482(2) 0.6320(2) 0.76450(19) 0.0232(7) Uani 1 1 d . . . . .
P1 P -0.13960(16) 0.93118(14) 0.57504(12) 0.0238(3) Uani 0.5 1 d . . P A 1
O1 O -0.2231(5) 0.9201(5) 0.6086(5) 0.0274(10) Uani 0.5 1 d . . P A 1
O2 O -0.1627(4) 0.9011(4) 0.4837(3) 0.0295(9) Uani 0.5 1 d . . P A 1
H2O H -0.127474 0.923086 0.455625 0.035 Uiso 0.5 1 d R U P A 1
O3 O -0.096(4) 1.019(4) 0.582(3) 0.039(4) Uani 0.5 1 d . . P A 1
P1' P -0.02713(15) 0.97548(14) 0.57208(12) 0.0238(3) Uani 0.5 1 d . . P A 2
O1' O 0.0578(4) 1.0336(4) 0.5998(3) 0.0274(10) Uani 0.5 1 d . . P A 2
O2' O -0.0488(4) 0.9534(4) 0.4794(3) 0.0295(9) Uani 0.5 1 d . . P A 2
H2O' H -0.002172 0.975038 0.464209 0.035 Uiso 0.5 1 d R U P A 2
O3' O -0.110(4) 1.015(4) 0.594(3) 0.039(4) Uani 0.5 1 d . . P A 2
P2 P 0.04611(7) 0.86743(7) 1.04496(6) 0.0227(2) Uani 1 1 d . . . . .
O4 O 0.0775(2) 0.81702(19) 1.12274(17) 0.0283(6) Uani 1 1 d . . . . .
O5 O 0.11737(19) 0.94513(18) 1.04048(17) 0.0257(6) Uani 1 1 d . . . . .
H5O H 0.085743 0.990166 1.009758 0.031 Uiso 1 1 d R U . . .
O6 O -0.0534(2) 0.90533(18) 1.02708(18) 0.0265(6) Uani 1 1 d . . . . .
C1 C 0.0468(3) 0.7141(3) 0.6163(2) 0.0249(8) Uani 1 1 d . . . . .
H1B H 0.058423 0.664126 0.584122 0.030 Uiso 0.5 1 d R U P B 2
H1A H 0.077493 0.677616 0.583812 0.030 Uiso 0.5 1 d R U P C 1
N5 N 0.1527(2) 0.4708(2) 0.8274(2) 0.0247(7) Uani 1 1 d . . . . .
N6 N -0.0150(2) 0.5229(2) 0.7463(2) 0.0248(7) Uani 1 1 d . . . . .
C13 C 0.0870(3) 0.4613(3) 0.6100(2) 0.0265(8) Uani 1 1 d . . . . .
H13A H 0.025675 0.449899 0.617275 0.032 Uiso 1 1 calc R U . . .
C14 C 0.1142(3) 0.4189(3) 0.5477(3) 0.0281(9) Uani 1 1 d . . . . .
H14A H 0.071792 0.379066 0.512552 0.034 Uiso 1 1 calc R U . . .
C15 C 0.2027(3) 0.4337(3) 0.5358(3) 0.0304(9) Uani 1 1 d . . . . .
H15A H 0.222372 0.404664 0.492964 0.036 Uiso 1 1 calc R U . . .
C16 C 0.2625(3) 0.4925(3) 0.5885(3) 0.0286(9) Uani 1 1 d . . . . .
H16A H 0.324238 0.503709 0.582265 0.034 Uiso 1 1 calc R U . . .
C17 C 0.2320(3) 0.5349(2) 0.6502(2) 0.0228(8) Uani 1 1 d . . . . .
C18 C 0.2966(3) 0.6916(3) 0.8188(2) 0.0283(9) Uani 1 1 d . . . . .
H18A H 0.267804 0.715842 0.858435 0.034 Uiso 1 1 calc R U . . .
C19 C 0.3880(4) 0.7189(3) 0.8187(3) 0.0368(11) Uani 1 1 d . . . . .
H19A H 0.420917 0.760778 0.858083 0.044 Uiso 1 1 calc R U . . .
C20 C 0.4290(3) 0.6852(3) 0.7621(3) 0.0379(11) Uani 1 1 d . . . . .
H20A H 0.491123 0.703135 0.761303 0.046 Uiso 1 1 calc R U . . .
C21 C 0.3797(3) 0.6239(3) 0.7049(3) 0.0336(10) Uani 1 1 d . . . . .
H21A H 0.407272 0.600128 0.664281 0.040 Uiso 1 1 calc R U . . .
C22 C 0.2902(3) 0.5985(3) 0.7080(2) 0.0243(8) Uani 1 1 d . . . . .
C28 C -0.0988(3) 0.5541(3) 0.7037(3) 0.0305(9) Uani 1 1 d . . . . .
H28A H -0.101164 0.611392 0.677983 0.037 Uiso 1 1 calc R U . . .
C29 C -0.1812(3) 0.5068(3) 0.6957(3) 0.0362(10) Uani 1 1 d . . . . .
H29A H -0.239281 0.530180 0.663996 0.043 Uiso 1 1 calc R U . . .
C30 C -0.1784(4) 0.4238(3) 0.7350(3) 0.0412(12) Uani 1 1 d . . . . .
H30A H -0.234707 0.390249 0.731094 0.049 Uiso 1 1 calc R U . . .
C31 C -0.0935(3) 0.3912(3) 0.7791(3) 0.0367(10) Uani 1 1 d . . . . .
H31A H -0.089988 0.334140 0.805359 0.044 Uiso 1 1 calc R U . . .
C32 C -0.0120(3) 0.4429(3) 0.7851(3) 0.0279(9) Uani 1 1 d . . . . .
C23 C 0.2404(3) 0.4491(3) 0.8688(3) 0.0315(9) Uani 1 1 d . . . . .
H23A H 0.290871 0.487732 0.864824 0.038 Uiso 1 1 calc R U . . .
C24 C 0.2607(4) 0.3733(3) 0.9170(3) 0.0368(11) Uani 1 1 d . . . . .
H24A H 0.323851 0.360331 0.945677 0.044 Uiso 1 1 calc R U . . .
C25 C 0.1887(4) 0.3168(3) 0.9230(3) 0.0397(11) Uani 1 1 d . . . . .
H25A H 0.201090 0.263971 0.955694 0.048 Uiso 1 1 calc R U . . .
C26 C 0.0983(4) 0.3379(3) 0.8811(3) 0.0356(10) Uani 1 1 d . . . . .
H26A H 0.047193 0.300013 0.885279 0.043 Uiso 1 1 calc R U . . .
C27 C 0.0816(3) 0.4148(3) 0.8325(3) 0.0287(9) Uani 1 1 d . . . . .
C7 C 0.0336(3) 0.8123(3) 0.8800(2) 0.0231(8) Uani 1 1 d . . . . .
C8 C 0.0555(3) 0.7896(2) 0.9637(2) 0.0226(8) Uani 1 1 d . . . . .
C9 C 0.0909(3) 0.7050(3) 0.9852(3) 0.0292(9) Uani 1 1 d . . . . .
H9A H 0.105115 0.687722 1.040802 0.035 Uiso 1 1 calc R U . . .
C10 C 0.1067(3) 0.6439(3) 0.9283(3) 0.0306(9) Uani 1 1 d . . . . .
H10A H 0.130312 0.585598 0.946067 0.037 Uiso 1 1 calc R U . . .
C11 C 0.0352(3) 0.7657(2) 0.7411(2) 0.0232(8) Uani 1 1 d . . . . .
C12 C 0.0530(3) 0.7473(2) 0.8258(2) 0.0197(7) Uani 1 1 d . . . . .
C2 C -0.0153(7) 0.7885(9) 0.5804(8) 0.0198(16) Uani 0.5 1 d . . P A 1
H2A H -0.031596 0.794834 0.522964 0.024 Uiso 0.5 1 calc R U P A 1
C3 C -0.0515(6) 0.8497(5) 0.6253(5) 0.0218(11) Uani 0.5 1 d . . P A 1
C4 C -0.0232(6) 0.8420(8) 0.7112(7) 0.0180(14) Uani 0.5 1 d . . P A 1
C5 C -0.0465(7) 0.9050(6) 0.7672(6) 0.0218(14) Uani 0.5 1 d . . P A 1
H5A H -0.081579 0.958057 0.747916 0.026 Uiso 0.5 1 calc R U P A 1
C6 C -0.0176(14) 0.8877(12) 0.8491(14) 0.021(2) Uani 0.5 1 d . . P A 1
H6A H -0.033608 0.929639 0.885834 0.025 Uiso 0.5 1 calc R U P A 1
C2' C 0.0194(7) 0.7934(9) 0.5765(8) 0.0198(16) Uani 0.5 1 d . . P A 2
H2'A H 0.014553 0.798798 0.519909 0.024 Uiso 0.5 1 calc R U P A 2
C3' C -0.0013(6) 0.8663(5) 0.6207(5) 0.0218(11) Uani 0.5 1 d . . P A 2
C4' C 0.0114(6) 0.8516(8) 0.7061(7) 0.0180(14) Uani 0.5 1 d . . P A 2
C5' C -0.0070(6) 0.9187(6) 0.7621(6) 0.0218(14) Uani 0.5 1 d . . P A 2
H5'A H -0.027703 0.976832 0.741284 0.026 Uiso 0.5 1 calc R U P A 2
C6' C 0.0032(14) 0.9040(12) 0.8414(13) 0.021(2) Uani 0.5 1 d . . P A 2
H6'A H -0.008714 0.951977 0.874639 0.025 Uiso 0.5 1 calc R U P A 2
Cl1 Cl -0.10554(10) 1.31608(10) 0.56120(9) 0.0416(4) Uani 0.885(3) 1 d . . P D 1
O5S O -0.1517(3) 1.1543(3) 0.6481(3) 0.0567(12) Uani 0.885(3) 1 d . . P D 1
H5SA H -0.129152 1.095389 0.627882 0.068 Uiso 0.885(3) 1 d R U P D 1
H5SB H -0.138392 1.200688 0.623502 0.068 Uiso 0.885(3) 1 d R U P D 1
O1S O -0.3075(3) 1.3320(3) 0.5847(3) 0.0662(12) Uani 1 1 d . . . . .
H1SB H -0.247705 1.336030 0.594451 0.079 Uiso 1 1 d R U . . .
H1SA H -0.350245 1.354770 0.546541 0.079 Uiso 1 1 d R U . . .
O2S O 0.0915(3) 0.4759(3) 1.0592(3) 0.0686(13) Uani 1 1 d . . . . .
H2SB H 0.134704 0.442584 1.087540 0.082 Uiso 1 1 d R U . . .
H2SA H 0.117344 0.527524 1.060010 0.082 Uiso 1 1 d R U . . .
O3S O -0.3208(3) 1.1840(3) 0.6608(2) 0.0570(10) Uani 1 1 d . . . . .
H3SA H -0.265196 1.174318 0.656017 0.068 Uiso 1 1 d R U . . .
H3SB H -0.339456 1.234428 0.638437 0.068 Uiso 1 1 d R U . . .
H3SC H -0.321016 1.185568 0.710747 0.068 Uiso 1 1 d R U . . .
O4S O 0.2677(2) 0.76494(19) 1.17291(19) 0.0334(7) Uani 1 1 d . . . . .
H4SA H 0.213374 0.789223 1.159399 0.040 Uiso 1 1 d R U . . .
H4SB H 0.270444 0.711853 1.154519 0.040 Uiso 1 1 d R U . . .
O6S O 0.2411(7) 0.5937(8) 1.1056(8) 0.079(4) Uani 0.5 1 d . . P E 2
H6SA H 0.286955 0.559711 1.102377 0.095 Uiso 0.5 1 d R U P E 2
H6SB H 0.235435 0.638201 1.073107 0.095 Uiso 0.5 1 d R U P E 2
Cl1' Cl -0.1546(8) 1.1975(9) 0.6105(7) 0.0416(4) Uani 0.115(3) 1 d . . P D 2
O5S' O -0.111(3) 1.371(2) 0.534(2) 0.0567(12) Uani 0.115(3) 1 d . . P D 2
H5S' H -0.134392 1.337505 0.564301 0.068 Uiso 0.115(3) 1 d R U P D 2
H5SD H -0.053922 1.382836 0.556762 0.068 Uiso 0.115(3) 1 d R U P D 2

loop_
_atom_site_aniso_label
_atom_site_aniso_U_11
_atom_site_aniso_U_22
_atom_site_aniso_U_33
_atom_site_aniso_U_23
_atom_site_aniso_U_13
_atom_site_aniso_U_12
Ru1 0.02581(18) 0.01673(15) 0.02006(16) 0.00108(11) 0.00725(12) 0.00339(12)
N1 0.0245(16) 0.0186(15) 0.0196(15) 0.0015(12) 0.0049(13) 0.0007(13)
N2 0.0297(18) 0.0173(15) 0.0230(16) 0.0017(12) 0.0078(14) 0.0065(13)
N3 0.0242(17) 0.0182(15) 0.0243(16) -0.0015(12) 0.0052(14) -0.0006(13)
N4 0.0317(18) 0.0164(15) 0.0202(15) -0.0004(12) 0.0044(14) -0.0014(13)
P1 0.0283(8) 0.0224(7) 0.0194(7) 0.0043(5) 0.0034(6) 0.0025(6)
O1 0.034(3) 0.021(2) 0.025(2) 0.0018(16) 0.005(2) 0.0002(19)
O2 0.033(2) 0.031(2) 0.021(2) 0.0040(16) -0.0007(17) -0.0021(18)
O3 0.061(13) 0.034(5) 0.023(11) 0.006(7) 0.014(5) 0.024(7)
P1' 0.0283(8) 0.0224(7) 0.0194(7) 0.0043(5) 0.0034(6) 0.0025(6)
O1' 0.034(3) 0.021(2) 0.025(2) 0.0018(16) 0.005(2) 0.0002(19)
O2' 0.033(2) 0.031(2) 0.021(2) 0.0040(16) -0.0007(17) -0.0021(18)
O3' 0.061(13) 0.034(5) 0.023(11) 0.006(7) 0.014(5) 0.024(7)
P2 0.0230(5) 0.0234(5) 0.0217(5) -0.0031(4) 0.0056(4) 0.0006(4)
O4 0.0319(16) 0.0278(15) 0.0267(15) 0.0013(11) 0.0101(13) 0.0033(12)
O5 0.0255(15) 0.0252(13) 0.0268(14) -0.0056(11) 0.0070(12) -0.0029(11)
O6 0.0227(14) 0.0293(15) 0.0285(15) 0.0000(12) 0.0083(12) 0.0037(11)
C1 0.028(2) 0.0243(19) 0.0200(18) -0.0013(15) 0.0011(16) -0.0062(16)
N5 0.0337(19) 0.0188(15) 0.0246(16) 0.0014(13) 0.0128(15) 0.0062(14)
N6 0.0319(19) 0.0205(15) 0.0265(17) 0.0018(13) 0.0156(15) 0.0027(13)
C13 0.027(2) 0.027(2) 0.0231(19) -0.0043(15) 0.0018(16) -0.0008(16)
C14 0.031(2) 0.027(2) 0.0239(19) -0.0038(16) 0.0031(17) -0.0050(17)
C15 0.032(2) 0.035(2) 0.027(2) -0.0073(17) 0.0111(18) -0.0048(18)
C16 0.026(2) 0.031(2) 0.031(2) -0.0082(17) 0.0109(18) -0.0030(17)
C17 0.029(2) 0.0193(17) 0.0222(18) -0.0014(14) 0.0095(16) -0.0024(15)
C18 0.043(3) 0.0164(17) 0.0242(19) -0.0045(15) 0.0052(18) -0.0030(17)
C19 0.051(3) 0.024(2) 0.033(2) -0.0058(17) 0.007(2) -0.013(2)
C20 0.039(3) 0.039(3) 0.038(3) -0.003(2) 0.012(2) -0.018(2)
C21 0.041(3) 0.031(2) 0.034(2) -0.0088(18) 0.018(2) -0.0121(19)
C22 0.030(2) 0.0198(18) 0.0240(19) -0.0014(14) 0.0082(17) -0.0044(15)
C28 0.031(2) 0.028(2) 0.037(2) 0.0029(18) 0.0156(19) 0.0008(17)
C29 0.033(2) 0.036(2) 0.041(3) 0.003(2) 0.012(2) -0.0031(19)
C30 0.036(3) 0.041(3) 0.048(3) 0.006(2) 0.012(2) -0.010(2)
C31 0.044(3) 0.031(2) 0.038(3) 0.0109(19) 0.017(2) -0.001(2)
C32 0.034(2) 0.0246(19) 0.027(2) 0.0037(16) 0.0114(18) 0.0031(17)
C23 0.037(2) 0.027(2) 0.032(2) 0.0051(17) 0.0108(19) 0.0089(18)
C24 0.049(3) 0.029(2) 0.033(2) 0.0065(18) 0.010(2) 0.018(2)
C25 0.061(3) 0.024(2) 0.031(2) 0.0092(17) 0.007(2) 0.007(2)
C26 0.050(3) 0.023(2) 0.031(2) 0.0038(17) 0.007(2) -0.0002(19)
C27 0.042(2) 0.0230(19) 0.0237(19) 0.0019(15) 0.0137(18) 0.0048(17)
C7 0.026(2) 0.0206(18) 0.0204(18) -0.0019(14) 0.0006(16) 0.0044(15)
C8 0.0248(19) 0.0196(18) 0.0243(19) -0.0011(14) 0.0077(16) -0.0024(15)
C9 0.042(2) 0.0217(19) 0.025(2) 0.0072(16) 0.0107(18) 0.0046(17)
C10 0.047(3) 0.0213(19) 0.026(2) 0.0050(15) 0.0128(19) 0.0048(18)
C11 0.031(2) 0.0176(17) 0.0176(17) -0.0035(13) 0.0003(16) 0.0024(15)
C12 0.0218(18) 0.0164(16) 0.0193(17) 0.0008(13) 0.0023(15) 0.0019(14)
C2 0.021(6) 0.020(2) 0.020(2) -0.0026(18) 0.008(4) -0.007(4)
C3 0.024(3) 0.021(3) 0.020(2) 0.001(2) 0.005(3) -0.002(3)
C4 0.018(5) 0.021(3) 0.017(2) 0.001(2) 0.008(4) 0.001(4)
C5 0.026(5) 0.015(3) 0.022(2) 0.000(2) 0.002(4) 0.000(3)
C6 0.034(8) 0.008(6) 0.020(4) 0.003(4) 0.007(4) -0.006(4)
C2' 0.021(6) 0.020(2) 0.020(2) -0.0026(18) 0.008(4) -0.007(4)
C3' 0.024(3) 0.021(3) 0.020(2) 0.001(2) 0.005(3) -0.002(3)
C4' 0.018(5) 0.021(3) 0.017(2) 0.001(2) 0.008(4) 0.001(4)
C5' 0.026(5) 0.015(3) 0.022(2) 0.000(2) 0.002(4) 0.000(3)
C6' 0.034(8) 0.008(6) 0.020(4) 0.003(4) 0.007(4) -0.006(4)
Cl1 0.0350(7) 0.0496(8) 0.0392(7) -0.0099(6) 0.0075(6) -0.0044(6)
O5S 0.062(3) 0.039(2) 0.067(3) 0.009(2) 0.011(2) 0.003(2)
O1S 0.057(3) 0.067(3) 0.062(3) -0.001(2) -0.009(2) 0.008(2)
O2S 0.099(4) 0.048(2) 0.065(3) -0.007(2) 0.033(3) -0.008(2)
O3S 0.052(2) 0.071(3) 0.053(2) 0.012(2) 0.023(2) 0.012(2)
O4S 0.0265(16) 0.0215(14) 0.0461(19) -0.0002(13) -0.0021(14) 0.0002(12)
O6S 0.060(7) 0.068(7) 0.113(9) 0.032(6) 0.032(7) 0.024(5)
Cl1' 0.0350(7) 0.0496(8) 0.0392(7) -0.0099(6) 0.0075(6) -0.0044(6)
O5S' 0.062(3) 0.039(2) 0.067(3) 0.009(2) 0.011(2) 0.003(2)

loop_
_atom_type_symbol
_atom_type_description
_atom_type_scat_dispersion_real
_atom_type_scat_dispersion_imag
_atom_type_scat_source
C C 0.0033 0.0016 'International Tables Vol C Tables 4.2.6.8 and 6.1.1.4'
H H 0.0000 0.0000 'International Tables Vol C Tables 4.2.6.8 and 6.1.1.4'
N N 0.0061 0.0033 'International Tables Vol C Tables 4.2.6.8 and 6.1.1.4'
O O 0.0106 0.0060 'International Tables Vol C Tables 4.2.6.8 and 6.1.1.4'
P P 0.1023 0.0942 'International Tables Vol C Tables 4.2.6.8 and 6.1.1.4'
Cl Cl 0.1484 0.1585 'International Tables Vol C Tables 4.2.6.8 and 6.1.1.4'
Ru Ru -1.2594 0.8363 'International Tables Vol C Tables 4.2.6.8 and 6.1.1.4'

loop_
_geom_angle_atom_site_label_1
_geom_angle_atom_site_label_2
_geom_angle_atom_site_label_3
_geom_angle
_geom_angle_site_symmetry_1
_geom_angle_site_symmetry_3
_geom_angle_publ_flag
N1 Ru1 N2 79.04(12) . . ?
N1 Ru1 N3 96.46(13) . . ?
N2 Ru1 N3 173.44(13) . . ?
N1 Ru1 N4 88.91(13) . . ?
N2 Ru1 N4 96.14(13) . . ?
N3 Ru1 N4 78.91(13) . . ?
N1 Ru1 N6 96.01(13) . . ?
N2 Ru1 N6 89.99(13) . . ?
N3 Ru1 N6 95.26(13) . . ?
N4 Ru1 N6 172.79(12) . . ?
N1 Ru1 N5 172.68(13) . . ?
N2 Ru1 N5 95.93(12) . . ?
N3 Ru1 N5 88.98(13) . . ?
N4 Ru1 N5 96.96(13) . . ?
N6 Ru1 N5 78.56(13) . . ?
C1 N1 C11 117.7(3) . . ?
C1 N1 Ru1 127.2(3) . . ?
C11 N1 Ru1 115.1(2) . . ?
C10 N2 C12 117.0(3) . . ?
C10 N2 Ru1 128.2(3) . . ?
C12 N2 Ru1 114.8(2) . . ?
C13 N3 C17 118.3(3) . . ?
C13 N3 Ru1 126.0(3) . . ?
C17 N3 Ru1 115.6(2) . . ?
C18 N4 C22 118.2(4) . . ?
C18 N4 Ru1 126.2(3) . . ?
C22 N4 Ru1 115.6(3) . . ?
O3 P1 O1 117.4(15) . . ?
O3 P1 O2 108.3(15) . . ?
O1 P1 O2 110.8(4) . . ?
O3 P1 C3 109(2) . . ?
O1 P1 C3 107.6(4) . . ?
O2 P1 C3 103.2(3) . . ?
P1 O2 H2O 115.9 . . ?
O3' P1' O1' 111(2) . . ?
O3' P1' O2' 112(2) . . ?
O1' P1' O2' 112.5(3) . . ?
O3' P1' C3' 109.0(18) . . ?
O1' P1' C3' 108.0(4) . . ?
O2' P1' C3' 104.0(3) . . ?
O3' P1' H2O' 109.8(18) . 3_576 ?
O1' P1' H2O' 52.2(4) . 3_576 ?
O2' P1' H2O' 65.6(4) . 3_576 ?
C3' P1' H2O' 140.9(5) . 3_576 ?
O2' P1' H2O' 12.90(15) 3_576 3_576 ?
O2' O1' P1' 84.3(4) 3_576 . ?
O2' O1' H2O' 38.9(2) 3_576 3_576 ?
P1' O1' H2O' 47.4(4) . 3_576 ?
O1' O2' P1' 158.8(5) 3_576 . ?
O1' O2' H2O' 61.5 3_576 . ?
P1' O2' H2O' 104.6 . . ?
P1' O2' H2O' 17.0 3_576 . ?
O4 P2 O6 115.52(17) . . ?
O4 P2 O5 110.47(17) . . ?
O6 P2 O5 109.62(16) . . ?
O4 P2 C8 106.90(17) . . ?
O6 P2 C8 109.31(17) . . ?
O5 P2 C8 104.39(16) . . ?
P2 O5 H5O 108.7 . . ?
N1 C1 C2' 126.6(6) . . ?
N1 C1 C2 118.1(6) . . ?
N1 C1 H1B 116.5 . . ?
C2' C1 H1B 116.9 . . ?
N1 C1 H1A 120.9 . . ?
C2 C1 H1A 121.0 . . ?
C23 N5 C27 118.1(4) . . ?
C23 N5 Ru1 126.1(3) . . ?
C27 N5 Ru1 115.7(3) . . ?
C28 N6 C32 118.8(4) . . ?
C28 N6 Ru1 125.9(3) . . ?
C32 N6 Ru1 115.3(3) . . ?
N3 C13 C14 122.1(4) . . ?
N3 C13 H13A 119.0 . . ?
C14 C13 H13A 119.0 . . ?
C13 C14 C15 120.3(4) . . ?
C13 C14 H14A 119.8 . . ?
C15 C14 H14A 119.8 . . ?
C14 C15 C16 117.9(4) . . ?
C14 C15 H15A 121.0 . . ?
C16 C15 H15A 121.0 . . ?
C17 C16 C15 120.1(4) . . ?
C17 C16 H16A 120.0 . . ?
C15 C16 H16A 120.0 . . ?
N3 C17 C16 121.3(4) . . ?
N3 C17 C22 115.1(3) . . ?
C16 C17 C22 123.6(4) . . ?
N4 C18 C19 122.0(4) . . ?
N4 C18 H18A 119.0 . . ?
C19 C18 H18A 119.0 . . ?
C20 C19 C18 119.3(4) . . ?
C20 C19 H19A 120.3 . . ?
C18 C19 H19A 120.3 . . ?
C19 C20 C21 119.6(4) . . ?
C19 C20 H20A 120.2 . . ?
C21 C20 H20A 120.2 . . ?
C22 C21 C20 118.9(4) . . ?
C22 C21 H21A 120.6 . . ?
C20 C21 H21A 120.6 . . ?
N4 C22 C21 122.1(4) . . ?
N4 C22 C17 114.8(4) . . ?
C21 C22 C17 123.1(4) . . ?
N6 C28 C29 122.6(4) . . ?
N6 C28 H28A 118.7 . . ?
C29 C28 H28A 118.7 . . ?
C28 C29 C30 118.8(5) . . ?
C28 C29 H29A 120.6 . . ?
C30 C29 H29A 120.6 . . ?
C31 C30 C29 119.2(4) . . ?
C31 C30 H30A 120.4 . . ?
C29 C30 H30A 120.4 . . ?
C30 C31 C32 119.1(4) . . ?
C30 C31 H31A 120.4 . . ?
C32 C31 H31A 120.4 . . ?
N6 C32 C31 121.4(4) . . ?
N6 C32 C27 115.5(4) . . ?
C31 C32 C27 123.1(4) . . ?
N5 C23 C24 123.0(4) . . ?
N5 C23 H23A 118.5 . . ?
C24 C23 H23A 118.5 . . ?
C25 C24 C23 119.1(5) . . ?
C25 C24 H24A 120.5 . . ?
C23 C24 H24A 120.5 . . ?
C24 C25 C26 118.9(4) . . ?
C24 C25 H25A 120.6 . . ?
C26 C25 H25A 120.6 . . ?
C25 C26 C27 119.8(5) . . ?
C25 C26 H26A 120.1 . . ?
C27 C26 H26A 120.1 . . ?
N5 C27 C26 121.1(4) . . ?
N5 C27 C32 114.8(3) . . ?
C26 C27 C32 124.1(4) . . ?
C6 C7 C12 118.9(10) . . ?
C6 C7 C8 122.8(10) . . ?
C12 C7 C8 117.5(3) . . ?
C12 C7 C6' 114.2(9) . . ?
C8 C7 C6' 127.7(9) . . ?
C9 C8 C7 117.4(4) . . ?
C9 C8 P2 117.9(3) . . ?
C7 C8 P2 124.5(3) . . ?
C8 C9 C10 121.8(4) . . ?
C8 C9 H9A 119.1 . . ?
C10 C9 H9A 119.1 . . ?
N2 C10 C9 122.5(4) . . ?
N2 C10 H10A 118.7 . . ?
C9 C10 H10A 118.7 . . ?
N1 C11 C4' 118.9(5) . . ?
N1 C11 C12 115.6(3) . . ?
C4' C11 C12 124.3(6) . . ?
N1 C11 C4 126.3(6) . . ?
C12 C11 C4 116.9(5) . . ?
N2 C12 C7 123.6(3) . . ?
N2 C12 C11 115.4(3) . . ?
C7 C12 C11 121.0(3) . . ?
C3 C2 C1 123.4(10) . . ?
C3 C2 H2A 118.3 . . ?
C1 C2 H2A 118.3 . . ?
C2 C3 C4 117.8(9) . . ?
C2 C3 P1 120.2(8) . . ?
C4 C3 P1 121.8(7) . . ?
C3 C4 C11 115.1(8) . . ?
C3 C4 C5 125.1(10) . . ?
C11 C4 C5 119.8(9) . . ?
C6 C5 C4 119.2(13) . . ?
C6 C5 H5A 120.4 . . ?
C4 C5 H5A 120.4 . . ?
C7 C6 C5 122.6(18) . . ?
C7 C6 H6A 118.7 . . ?
C5 C6 H6A 118.7 . . ?
C1 C2' C3' 118.4(10) . . ?
C1 C2' H2'A 120.8 . . ?
C3' C2' H2'A 120.8 . . ?
C2' C3' C4' 116.1(9) . . ?
C2' C3' P1' 119.5(7) . . ?
C4' C3' P1' 123.8(7) . . ?
C11 C4' C3' 121.3(9) . . ?
C11 C4' C5' 114.0(9) . . ?
C3' C4' C5' 124.4(9) . . ?
C6' C5' C4' 124.1(13) . . ?
C6' C5' H5'A 118.0 . . ?
C4' C5' H5'A 118.0 . . ?
C5' C6' C7 121.8(17) . . ?
C5' C6' H6'A 119.1 . . ?
C7 C6' H6'A 119.1 . . ?
H5SA O5S H5SB 113.0 . . ?
H1SB O1S H1SA 130.2 . . ?
H2SB O2S H2SA 104.3 . . ?
H3SA O3S H3SB 108.2 . . ?
H3SA O3S H3SC 110.1 . . ?
H3SB O3S H3SC 110.0 . . ?
H4SA O4S H4SB 114.7 . . ?
H6SA O6S H6SB 111.6 . . ?
H5S' O5S' H5SD 109.5 . . ?

loop_
_geom_bond_atom_site_label_1
_geom_bond_atom_site_label_2
_geom_bond_distance
_geom_bond_site_symmetry_2
_geom_bond_publ_flag
Ru1 N1 2.041(3) . ?
Ru1 N2 2.045(3) . ?
Ru1 N3 2.051(3) . ?
Ru1 N4 2.061(3) . ?
Ru1 N6 2.063(3) . ?
Ru1 N5 2.062(3) . ?
N1 C1 1.326(5) . ?
N1 C11 1.362(5) . ?
N2 C10 1.334(5) . ?
N2 C12 1.369(4) . ?
N3 C13 1.355(5) . ?
N3 C17 1.358(5) . ?
N4 C18 1.342(5) . ?
N4 C22 1.356(5) . ?
P1 O3 1.44(6) . ?
P1 O1 1.480(8) . ?
P1 O2 1.568(6) . ?
P1 C3 1.815(8) . ?
O2 H2O 0.8500 . ?
P1' O3' 1.48(4) . ?
P1' O1' 1.487(6) . ?
P1' O2' 1.563(6) . ?
P1' C3' 1.811(8) . ?
P1' O2' 1.895(6) 3_576 ?
P1' H2O' 1.110(6) 3_576 ?
O1' O2' 1.332(8) 3_576 ?
O1' H2O' 1.191(8) 3_576 ?
O2' H2O' 0.8499 . ?
P2 O4 1.487(3) . ?
P2 O6 1.518(3) . ?
P2 O5 1.566(3) . ?
P2 C8 1.830(4) . ?
O5 H5O 0.8999 . ?
C1 C2' 1.364(14) . ?
C1 C2 1.460(13) . ?
C1 H1B 0.9598 . ?
C1 H1A 0.9601 . ?
N5 C23 1.339(5) . ?
N5 C27 1.349(5) . ?
N6 C28 1.340(5) . ?
N6 C32 1.348(5) . ?
C13 C14 1.374(6) . ?
C13 H13A 0.9500 . ?
C14 C15 1.377(6) . ?
C14 H14A 0.9500 . ?
C15 C16 1.389(6) . ?
C15 H15A 0.9500 . ?
C16 C17 1.388(5) . ?
C16 H16A 0.9500 . ?
C17 C22 1.469(5) . ?
C18 C19 1.397(6) . ?
C18 H18A 0.9500 . ?
C19 C20 1.351(7) . ?
C19 H19A 0.9500 . ?
C20 C21 1.391(6) . ?
C20 H20A 0.9500 . ?
C21 C22 1.375(6) . ?
C21 H21A 0.9500 . ?
C28 C29 1.372(6) . ?
C28 H28A 0.9500 . ?
C29 C30 1.392(6) . ?
C29 H29A 0.9500 . ?
C30 C31 1.367(7) . ?
C30 H30A 0.9500 . ?
C31 C32 1.400(6) . ?
C31 H31A 0.9500 . ?
C32 C27 1.464(6) . ?
C23 C24 1.376(6) . ?
C23 H23A 0.9500 . ?
C24 C25 1.368(7) . ?
C24 H24A 0.9500 . ?
C25 C26 1.372(7) . ?
C25 H25A 0.9500 . ?
C26 C27 1.392(6) . ?
C26 H26A 0.9500 . ?
C7 C6 1.37(2) . ?
C7 C12 1.410(5) . ?
C7 C8 1.418(5) . ?
C7 C6' 1.52(2) . ?
C8 C9 1.368(5) . ?
C9 C10 1.386(6) . ?
C9 H9A 0.9500 . ?
C10 H10A 0.9500 . ?
C11 C4' 1.409(12) . ?
C11 C12 1.423(5) . ?
C11 C4 1.430(12) . ?
C2 C3 1.373(14) . ?
C2 H2A 0.9500 . ?
C3 C4 1.419(14) . ?
C4 C5 1.433(15) . ?
C5 C6 1.37(2) . ?
C5 H5A 0.9500 . ?
C6 H6A 0.9500 . ?
C2' C3' 1.390(15) . ?
C2' H2'A 0.9500 . ?
C3' C4' 1.432(14) . ?
C4' C5' 1.447(15) . ?
C5' C6' 1.34(2) . ?
C5' H5'A 0.9500 . ?
C6' H6'A 0.9500 . ?
O5S H5SA 1.0214 . ?
O5S H5SB 0.8500 . ?
O1S H1SB 0.8500 . ?
O1S H1SA 0.8499 . ?
O2S H2SB 0.8500 . ?
O2S H2SA 0.8500 . ?
O3S H3SA 0.8499 . ?
O3S H3SB 0.8501 . ?
O3S H3SC 0.8500 . ?
O4S H4SA 0.8500 . ?
O4S H4SB 0.8499 . ?
O6S H6SA 0.8500 . ?
O6S H6SB 0.8500 . ?
O5S' H5S' 0.8502 . ?
O5S' H5SD 0.8499 . ?
